data_2235616
loop_
_publ_author_name
'Fun, Hoong-Kun'
'Ooi, Chin Wei'
'Garudachari, B.'
'Shivananda, Kammasandra Nanjunda'
'Isloor, Arun M.'

_publ_section_title
;
 Dimethyl
 4-[3-(4-methoxyphenyl)-1-phenyl-1<i>H</i>-pyrazol-4-yl]-2,6-dimethyl-1,4-dihydropyridine-3,5-dicarboxylate
 dihydrate
;
_journal_coeditor_code SJ5244
_journal_issue 7
_journal_name_full 'Acta Crystallographica Section E'
_journal_page_first o2210
_journal_page_last o2211
_journal_paper_doi 10.1107/S1600536812027936
_journal_volume 68
_journal_year 2012
_chemical_formula_iupac 'C27 H27 N3 O5, 2H2 O'
_chemical_formula_moiety 'C27 H27 N3 O5, 2(H2 O)'
_chemical_formula_sum 'C27 H31 N3 O7'
_chemical_formula_weight 509.55
_chemical_name_systematic
;
Dimethyl 4-[3-(4-methoxyphenyl)-1-phenyl-1<i>H</i>-pyrazol-4-yl]-
2,6-dimethyl-1,4-dihydropyridine-3,5-dicarboxylate dihydrate
;
_space_group_IT_number 14
_symmetry_cell_setting monoclinic
_symmetry_space_group_name_Hall '-P 2ybc'
_symmetry_space_group_name_H-M 'P 1 21/c 1'
_atom_sites_solution_hydrogens geom
_atom_sites_solution_primary direct
_atom_sites_solution_secondary difmap
_audit_creation_method SHELXL-97
_cell_angle_alpha 90.00
_cell_angle_beta 93.3580(10)
_cell_angle_gamma 90.00
_cell_formula_units_Z 4
_cell_length_a 14.1279(9)
_cell_length_b 11.6313(7)
_cell_length_c 15.3780(9)
_cell_measurement_reflns_used 7658
_cell_measurement_temperature 100.0(10)
_cell_measurement_theta_max 29.97
_cell_measurement_theta_min 2.27
_cell_volume 2522.7(3)
_computing_cell_refinement 'SAINT (Bruker, 2009)'
_computing_data_collection 'APEX2 (Bruker, 2009)'
_computing_data_reduction 'SAINT (Bruker, 2009)'
_computing_molecular_graphics 'SHELXTL (Sheldrick, 2008)'
_computing_publication_material
;
SHELXTL (Sheldrick, 2008) and PLATON (Spek, 2009)
;
_computing_structure_refinement 'SHELXTL (Sheldrick, 2008)'
_computing_structure_solution 'SHELXTL (Sheldrick, 2008)'
_diffrn_ambient_temperature 100.0(10)
_diffrn_measured_fraction_theta_full 0.992
_diffrn_measured_fraction_theta_max 0.992
_diffrn_measurement_device_type 'Bruker APEX DUO CCD area-detector'
_diffrn_measurement_method '\f and \w scans'
_diffrn_radiation_monochromator graphite
_diffrn_radiation_source 'fine-focus sealed tube'
_diffrn_radiation_type MoK\a
_diffrn_radiation_wavelength 0.71073
_diffrn_reflns_av_R_equivalents 0.0360
_diffrn_reflns_av_sigmaI/netI 0.0360
_diffrn_reflns_limit_h_max 19
_diffrn_reflns_limit_h_min -19
_diffrn_reflns_limit_k_max 13
_diffrn_reflns_limit_k_min -16
_diffrn_reflns_limit_l_max 21
_diffrn_reflns_limit_l_min -21
_diffrn_reflns_number 28375
_diffrn_reflns_theta_full 30.06
_diffrn_reflns_theta_max 30.06
_diffrn_reflns_theta_min 1.44
_diffrn_standards_number 0
_exptl_absorpt_coefficient_mu 0.098
_exptl_absorpt_correction_T_max 0.9865
_exptl_absorpt_correction_T_min 0.9679
_exptl_absorpt_correction_type multi-scan
_exptl_absorpt_process_details '(<i>SADABS</i>; Bruker, 2009)'
_exptl_crystal_colour yellow
_exptl_crystal_density_diffrn 1.342
_exptl_crystal_density_method 'not measured'
_exptl_crystal_description block
_exptl_crystal_F_000 1080
_exptl_crystal_size_max 0.34
_exptl_crystal_size_mid 0.17
_exptl_crystal_size_min 0.14
_refine_diff_density_max 0.427
_refine_diff_density_min -0.244
_refine_ls_extinction_method none
_refine_ls_goodness_of_fit_ref 1.038
_refine_ls_hydrogen_treatment mixed
_refine_ls_matrix_type full
_refine_ls_number_parameters 359
_refine_ls_number_reflns 7347
_refine_ls_number_restraints 0
_refine_ls_restrained_S_all 1.038
_refine_ls_R_factor_all 0.0601
_refine_ls_R_factor_gt 0.0418
_refine_ls_shift/su_max 0.000
_refine_ls_shift/su_mean 0.000
_refine_ls_structure_factor_coef Fsqd
_refine_ls_weighting_details 'calc w=1/[\s^2^(Fo^2^)+(0.0713P)^2^+0.6924P] where P=(Fo^2^+2Fc^2^)/3'
_refine_ls_weighting_scheme calc
_refine_ls_wR_factor_gt 0.1159
_refine_ls_wR_factor_ref 0.1309
_reflns_number_gt 5683
_reflns_number_total 7347
_reflns_threshold_expression I>2\s(I)
_cod_data_source_file sj5244.cif
_cod_data_source_block I
_cod_original_sg_symbol_H-M 'P 21/c'
_cod_database_code 2235616
_cod_database_fobs_code 2235616

loop_
_symmetry_equiv_pos_as_xyz
'x, y, z'
'-x, y+1/2, -z+1/2'
'-x, -y, -z'
'x, -y-1/2, z-1/2'

loop_
_atom_site_type_symbol
_atom_site_label
_atom_site_fract_x
_atom_site_fract_y
_atom_site_fract_z
_atom_site_U_iso_or_equiv
_atom_site_adp_type
_atom_site_calc_flag
_atom_site_refinement_flags
_atom_site_occupancy
_atom_site_symmetry_multiplicity
O O1 -0.00103(7) 0.62548(9) 0.37770(6) 0.0226(2) Uani d . 1 1
O O1W 0.41969(8) 0.86761(10) -0.00494(6) 0.0234(2) Uani d . 1 1
O O2 0.03130(6) 0.66323(8) 0.23892(6) 0.01912(19) Uani d . 1 1
O O2W 0.38758(7) 0.38977(8) 0.53450(6) 0.0195(2) Uani d . 1 1
O O3 0.28443(7) 0.24426(8) 0.14770(6) 0.0219(2) Uani d . 1 1
O O4 0.18314(7) 0.37519(8) 0.08778(6) 0.0200(2) Uani d . 1 1
O O5 0.08804(7) 0.56032(9) -0.20791(6) 0.0225(2) Uani d . 1 1
N N1 0.25743(8) 0.42928(9) 0.38442(6) 0.0156(2) Uani d . 1 1
N N2 0.34896(7) 0.74941(9) 0.22034(6) 0.01294(19) Uani d . 1 1
N N3 0.32317(7) 0.74721(9) 0.13320(6) 0.0136(2) Uani d . 1 1
C C1 0.13336(8) 0.53784(10) 0.31548(7) 0.0133(2) Uani d . 1 1
C C2 0.17983(8) 0.50147(11) 0.39019(7) 0.0144(2) Uani d . 1 1
C C3 0.27622(8) 0.36991(10) 0.30988(7) 0.0141(2) Uani d . 1 1
C C4 0.23111(8) 0.40222(10) 0.23297(7) 0.0129(2) Uani d . 1 1
C C5 0.17563(8) 0.51489(10) 0.22856(7) 0.0120(2) Uani d . 1 1
H H5A 0.1231 0.5084 0.1824 0.014 Uiso calc R 1 1
C C6 0.23963(8) 0.61354(10) 0.20620(7) 0.0123(2) Uani d . 1 1
C C7 0.25677(8) 0.66432(10) 0.12467(7) 0.0125(2) Uani d . 1 1
C C8 0.29982(8) 0.67097(10) 0.26530(7) 0.0132(2) Uani d . 1 1
H H8A 0.3058 0.6580 0.3264 0.016 Uiso calc R 1 1
C C9 0.21375(9) 0.63618(10) 0.03755(7) 0.0141(2) Uani d . 1 1
C C10 0.11507(9) 0.62914(11) 0.02224(8) 0.0162(2) Uani d . 1 1
H H10A 0.0751 0.6420 0.0688 0.019 Uiso calc R 1 1
C C11 0.07515(9) 0.60366(12) -0.05989(8) 0.0182(2) Uani d . 1 1
H H11A 0.0082 0.5994 -0.0694 0.022 Uiso calc R 1 1
C C12 0.13333(9) 0.58421(11) -0.12869(7) 0.0172(2) Uani d . 1 1
C C13 0.23124(9) 0.58855(12) -0.11424(8) 0.0186(3) Uani d . 1 1
H H13A 0.2712 0.5736 -0.1606 0.022 Uiso calc R 1 1
C C14 0.27062(9) 0.61488(11) -0.03141(8) 0.0167(2) Uani d . 1 1
H H14A 0.3376 0.6183 -0.0219 0.020 Uiso calc R 1 1
C C15 0.41077(8) 0.83539(10) 0.25672(7) 0.0134(2) Uani d . 1 1
C C16 0.42022(9) 0.93974(11) 0.21407(8) 0.0175(2) Uani d . 1 1
H H16A 0.3877 0.9529 0.1591 0.021 Uiso calc R 1 1
C C17 0.47758(10) 1.02438(12) 0.25260(9) 0.0223(3) Uani d . 1 1
H H17A 0.4849 1.0955 0.2234 0.027 Uiso calc R 1 1
C C18 0.52447(10) 1.00658(12) 0.33343(9) 0.0226(3) Uani d . 1 1
H H18A 0.5631 1.0654 0.3596 0.027 Uiso calc R 1 1
C C19 0.51448(9) 0.90238(12) 0.37554(8) 0.0190(3) Uani d . 1 1
H H19A 0.5464 0.8899 0.4308 0.023 Uiso calc R 1 1
C C20 0.45806(9) 0.81588(11) 0.33746(7) 0.0155(2) Uani d . 1 1
H H20A 0.4518 0.7442 0.3662 0.019 Uiso calc R 1 1
C C21 0.23800(9) 0.33188(11) 0.15483(7) 0.0150(2) Uani d . 1 1
C C22 0.17954(12) 0.30966(13) 0.00848(9) 0.0288(3) Uani d . 1 1
H H22A 0.1412 0.3508 -0.0367 0.043 Uiso calc R 1 1
H H22B 0.1510 0.2344 0.0186 0.043 Uiso calc R 1 1
H H22C 0.2439 0.2991 -0.0106 0.043 Uiso calc R 1 1
C C23 0.04876(9) 0.61105(11) 0.31701(8) 0.0158(2) Uani d . 1 1
C C24 -0.05368(10) 0.73192(13) 0.23212(9) 0.0244(3) Uani d . 1 1
H H24A -0.0586 0.7705 0.1754 0.037 Uiso calc R 1 1
H H24B -0.0512 0.7897 0.2786 0.037 Uiso calc R 1 1
H H24C -0.1091 0.6823 0.2378 0.037 Uiso calc R 1 1
C C25 0.34522(9) 0.27246(12) 0.32367(8) 0.0195(3) Uani d . 1 1
H H25A 0.3937 0.2775 0.2807 0.029 Uiso calc R 1 1
H H25B 0.3114 0.1992 0.3167 0.029 Uiso calc R 1 1
H H25C 0.3756 0.2772 0.3825 0.029 Uiso calc R 1 1
C C26 0.15698(10) 0.53149(12) 0.48159(8) 0.0204(3) Uani d . 1 1
H H26A 0.1351 0.6114 0.4835 0.031 Uiso calc R 1 1
H H26B 0.2139 0.5224 0.5205 0.031 Uiso calc R 1 1
H H26C 0.1070 0.4803 0.5004 0.031 Uiso calc R 1 1
C C27 0.14331(11) 0.56823(14) -0.28286(8) 0.0267(3) Uani d . 1 1
H H27A 0.1017 0.5606 -0.3358 0.040 Uiso calc R 1 1
H H27B 0.1907 0.5066 -0.2810 0.040 Uiso calc R 1 1
H H27C 0.1754 0.6429 -0.2830 0.040 Uiso calc R 1 1
H H1N1 0.2957(13) 0.4137(15) 0.4321(12) 0.027(4) Uiso d . 1 1
H H2W1 0.3944(16) 0.828(2) 0.0380(14) 0.047(6) Uiso d . 1 1
H H2W2 0.4530(18) 0.3690(19) 0.5247(14) 0.052(6) Uiso d . 1 1
H H1W1 0.4089(18) 0.939(2) 0.0070(16) 0.063(7) Uiso d . 1 1
H H1W2 0.3581(17) 0.345(2) 0.5726(15) 0.053(6) Uiso d . 1 1

loop_
_atom_site_aniso_label
_atom_site_aniso_U_11
_atom_site_aniso_U_22
_atom_site_aniso_U_33
_atom_site_aniso_U_12
_atom_site_aniso_U_13
_atom_site_aniso_U_23
O1 0.0199(5) 0.0257(5) 0.0230(4) 0.0020(4) 0.0086(4) -0.0036(4)
O1W 0.0300(5) 0.0186(5) 0.0229(5) -0.0027(4) 0.0110(4) -0.0019(4)
O2 0.0167(4) 0.0197(5) 0.0212(4) 0.0060(4) 0.0028(3) 0.0014(3)
O2W 0.0218(5) 0.0177(5) 0.0190(4) -0.0011(4) 0.0007(3) 0.0042(3)
O3 0.0258(5) 0.0186(5) 0.0216(4) 0.0060(4) 0.0035(4) -0.0049(3)
O4 0.0297(5) 0.0170(5) 0.0133(4) 0.0042(4) 0.0004(3) -0.0036(3)
O5 0.0245(5) 0.0303(5) 0.0126(4) -0.0096(4) -0.0004(3) -0.0005(3)
N1 0.0166(5) 0.0170(5) 0.0132(4) 0.0014(4) 0.0010(4) 0.0005(4)
N2 0.0147(5) 0.0121(5) 0.0119(4) -0.0009(4) 0.0005(3) 0.0001(3)
N3 0.0153(5) 0.0141(5) 0.0115(4) -0.0002(4) 0.0010(3) 0.0005(3)
C1 0.0135(5) 0.0126(5) 0.0142(5) -0.0020(4) 0.0048(4) -0.0015(4)
C2 0.0155(5) 0.0134(6) 0.0146(5) -0.0026(4) 0.0044(4) -0.0006(4)
C3 0.0140(5) 0.0124(6) 0.0162(5) -0.0012(4) 0.0033(4) 0.0000(4)
C4 0.0130(5) 0.0114(5) 0.0147(5) -0.0010(4) 0.0035(4) -0.0011(4)
C5 0.0123(5) 0.0117(5) 0.0123(5) -0.0005(4) 0.0022(4) -0.0001(4)
C6 0.0131(5) 0.0114(5) 0.0126(5) 0.0008(4) 0.0023(4) 0.0000(4)
C7 0.0128(5) 0.0113(5) 0.0134(5) 0.0008(4) 0.0022(4) 0.0001(4)
C8 0.0150(5) 0.0119(5) 0.0130(5) -0.0005(4) 0.0025(4) 0.0004(4)
C9 0.0165(5) 0.0129(6) 0.0130(5) -0.0013(4) 0.0009(4) 0.0016(4)
C10 0.0154(6) 0.0186(6) 0.0148(5) 0.0006(5) 0.0027(4) 0.0015(4)
C11 0.0164(6) 0.0206(6) 0.0175(5) -0.0022(5) 0.0000(4) 0.0016(4)
C12 0.0208(6) 0.0173(6) 0.0133(5) -0.0050(5) 0.0002(4) 0.0010(4)
C13 0.0196(6) 0.0229(7) 0.0138(5) -0.0044(5) 0.0044(4) -0.0016(4)
C14 0.0150(5) 0.0196(6) 0.0155(5) -0.0034(5) 0.0026(4) 0.0003(4)
C15 0.0126(5) 0.0124(6) 0.0153(5) -0.0008(4) 0.0030(4) -0.0016(4)
C16 0.0205(6) 0.0156(6) 0.0166(5) -0.0027(5) 0.0027(4) 0.0014(4)
C17 0.0265(7) 0.0173(6) 0.0235(6) -0.0076(5) 0.0037(5) 0.0009(5)
C18 0.0218(6) 0.0218(7) 0.0243(6) -0.0091(5) 0.0023(5) -0.0043(5)
C19 0.0155(6) 0.0227(7) 0.0187(5) -0.0025(5) 0.0005(4) -0.0021(5)
C20 0.0147(5) 0.0151(6) 0.0168(5) -0.0001(4) 0.0020(4) -0.0001(4)
C21 0.0152(5) 0.0141(6) 0.0161(5) -0.0024(4) 0.0042(4) -0.0006(4)
C22 0.0461(9) 0.0240(7) 0.0158(6) 0.0082(6) -0.0015(5) -0.0069(5)
C23 0.0149(5) 0.0143(6) 0.0183(5) -0.0019(4) 0.0033(4) -0.0018(4)
C24 0.0187(6) 0.0235(7) 0.0307(7) 0.0075(5) -0.0007(5) -0.0011(5)
C25 0.0203(6) 0.0180(6) 0.0203(6) 0.0050(5) 0.0023(4) 0.0015(4)
C26 0.0243(6) 0.0227(7) 0.0146(5) 0.0020(5) 0.0048(4) -0.0013(4)
C27 0.0315(7) 0.0350(8) 0.0139(5) -0.0139(6) 0.0034(5) -0.0020(5)

loop_
_atom_type_symbol
_atom_type_description
_atom_type_scat_dispersion_real
_atom_type_scat_dispersion_imag
_atom_type_scat_source
C C 0.0033 0.0016 'International Tables Vol C Tables 4.2.6.8 and 6.1.1.4'
H H 0.0000 0.0000 'International Tables Vol C Tables 4.2.6.8 and 6.1.1.4'
N N 0.0061 0.0033 'International Tables Vol C Tables 4.2.6.8 and 6.1.1.4'
O O 0.0106 0.0060 'International Tables Vol C Tables 4.2.6.8 and 6.1.1.4'

loop_
_geom_angle_atom_site_label_1
_geom_angle_atom_site_label_2
_geom_angle_atom_site_label_3
_geom_angle
H2W1 O1W H1W1 105(2)
C23 O2 C24 114.85(10)
H2W2 O2W H1W2 116(2)
C21 O4 C22 116.13(10)
C12 O5 C27 117.00(10)
C3 N1 C2 123.24(10)
C3 N1 H1N1 116.1(11)
C2 N1 H1N1 120.4(11)
C8 N2 N3 111.77(9)
C8 N2 C15 126.34(10)
N3 N2 C15 121.40(10)
C7 N3 N2 104.64(9)
C2 C1 C23 121.39(11)
C2 C1 C5 119.64(10)
C23 C1 C5 118.56(10)
C1 C2 N1 118.63(10)
C1 C2 C26 126.88(11)
N1 C2 C26 114.48(10)
C4 C3 N1 118.73(11)
C4 C3 C25 126.67(11)
N1 C3 C25 114.59(10)
C3 C4 C21 120.58(11)
C3 C4 C5 119.21(10)
C21 C4 C5 120.18(10)
C6 C5 C1 109.73(9)
C6 C5 C4 110.43(9)
C1 C5 C4 109.81(9)
C6 C5 H5A 108.9
C1 C5 H5A 108.9
C4 C5 H5A 108.9
C8 C6 C7 104.47(10)
C8 C6 C5 124.81(10)
C7 C6 C5 130.65(10)
N3 C7 C6 111.46(10)
N3 C7 C9 119.67(10)
C6 C7 C9 128.86(11)
N2 C8 C6 107.65(10)
N2 C8 H8A 126.2
C6 C8 H8A 126.2
C14 C9 C10 118.35(10)
C14 C9 C7 120.45(11)
C10 C9 C7 121.20(11)
C11 C10 C9 120.89(11)
C11 C10 H10A 119.6
C9 C10 H10A 119.6
C10 C11 C12 119.97(11)
C10 C11 H11A 120.0
C12 C11 H11A 120.0
O5 C12 C13 123.92(11)
O5 C12 C11 116.20(11)
C13 C12 C11 119.87(11)
C12 C13 C14 119.64(11)
C12 C13 H13A 120.2
C14 C13 H13A 120.2
C9 C14 C13 121.26(11)
C9 C14 H14A 119.4
C13 C14 H14A 119.4
C16 C15 C20 120.56(11)
C16 C15 N2 120.19(10)
C20 C15 N2 119.19(11)
C17 C16 C15 119.25(11)
C17 C16 H16A 120.4
C15 C16 H16A 120.4
C16 C17 C18 120.85(12)
C16 C17 H17A 119.6
C18 C17 H17A 119.6
C19 C18 C17 119.50(12)
C19 C18 H18A 120.3
C17 C18 H18A 120.3
C18 C19 C20 120.49(11)
C18 C19 H19A 119.8
C20 C19 H19A 119.8
C19 C20 C15 119.35(12)
C19 C20 H20A 120.3
C15 C20 H20A 120.3
O3 C21 O4 122.02(11)
O3 C21 C4 127.11(11)
O4 C21 C4 110.86(10)
O4 C22 H22A 109.5
O4 C22 H22B 109.5
H22A C22 H22B 109.5
O4 C22 H22C 109.5
H22A C22 H22C 109.5
H22B C22 H22C 109.5
O1 C23 O2 122.43(11)
O1 C23 C1 127.00(11)
O2 C23 C1 110.58(10)
O2 C24 H24A 109.5
O2 C24 H24B 109.5
H24A C24 H24B 109.5
O2 C24 H24C 109.5
H24A C24 H24C 109.5
H24B C24 H24C 109.5
C3 C25 H25A 109.5
C3 C25 H25B 109.5
H25A C25 H25B 109.5
C3 C25 H25C 109.5
H25A C25 H25C 109.5
H25B C25 H25C 109.5
C2 C26 H26A 109.5
C2 C26 H26B 109.5
H26A C26 H26B 109.5
C2 C26 H26C 109.5
H26A C26 H26C 109.5
H26B C26 H26C 109.5
O5 C27 H27A 109.5
O5 C27 H27B 109.5
H27A C27 H27B 109.5
O5 C27 H27C 109.5
H27A C27 H27C 109.5
H27B C27 H27C 109.5

loop_
_geom_bond_atom_site_label_1
_geom_bond_atom_site_label_2
_geom_bond_distance
O1 C23 1.2129(15)
O1W H2W1 0.89(2)
O1W H1W1 0.87(3)
O2 C23 1.3553(15)
O2 C24 1.4408(15)
O2W H2W2 0.98(2)
O2W H1W2 0.90(3)
O3 C21 1.2204(16)
O4 C21 1.3507(14)
O4 C22 1.4364(15)
O5 C12 1.3709(14)
O5 C27 1.4324(16)
N1 C3 1.3773(15)
N1 C2 1.3879(16)
N1 H1N1 0.904(18)
N2 C8 1.3596(15)
N2 N3 1.3683(13)
N2 C15 1.4207(15)
N3 C7 1.3463(15)
C1 C2 1.3570(15)
C1 C23 1.4688(17)
C1 C5 1.5192(15)
C2 C26 1.5015(16)
C3 C4 1.3630(15)
C3 C25 1.5018(17)
C4 C21 1.4616(16)
C4 C5 1.5266(16)
C5 C6 1.5129(16)
C5 H5A 1.0000
C6 C8 1.3801(15)
C6 C7 1.4194(15)
C7 C9 1.4751(15)
C8 H8A 0.9500
C9 C14 1.3897(17)
C9 C10 1.4026(17)
C10 C11 1.3848(16)
C10 H10A 0.9500
C11 C12 1.3957(18)
C11 H11A 0.9500
C12 C13 1.3890(18)
C13 C14 1.3939(16)
C13 H13A 0.9500
C14 H14A 0.9500
C15 C16 1.3897(17)
C15 C20 1.3936(15)
C16 C17 1.3859(18)
C16 H16A 0.9500
C17 C18 1.3894(18)
C17 H17A 0.9500
C18 C19 1.3853(19)
C18 H18A 0.9500
C19 C20 1.3915(17)
C19 H19A 0.9500
C20 H20A 0.9500
C22 H22A 0.9800
C22 H22B 0.9800
C22 H22C 0.9800
C24 H24A 0.9800
C24 H24B 0.9800
C24 H24C 0.9800
C25 H25A 0.9800
C25 H25B 0.9800
C25 H25C 0.9800
C26 H26A 0.9800
C26 H26B 0.9800
C26 H26C 0.9800
C27 H27A 0.9800
C27 H27B 0.9800
C27 H27C 0.9800

loop_
_geom_hbond_atom_site_label_D
_geom_hbond_atom_site_label_H
_geom_hbond_atom_site_label_A
_geom_hbond_site_symmetry_A
_geom_hbond_distance_DH
_geom_hbond_distance_HA
_geom_hbond_distance_DA
_geom_hbond_angle_DHA
_geom_hbond_publ_flag
N1 H1N1 O2W . 0.904(18) 2.001(18) 2.9020(14) 175.2(15) yes
O1W H2W1 N3 . 0.90(2) 2.05(2) 2.9449(14) 174(2) yes
O2W H2W2 O1W 2_645 0.98(3) 1.84(3) 2.7986(15) 166(2) yes
O2W H1W2 O3 4_566 0.90(3) 1.91(3) 2.8074(14) 174(2) yes
O1W H1W1 O2W 4_575 0.87(3) 2.06(3) 2.9274(15) 178(2) yes
C20 H20A O1W 4_576 0.95 2.44 3.2980(16) 150.9 yes
C13 H13A Cg2 4_564 0.9500 2.90 3.6957(14) 142 yes
C18 H18A Cg1 2_655 0.9500 2.63 3.3682(15) 135 yes
C25 H25A Cg2 2_645 0.9800 2.87 3.7231(14) 146 yes
C27 H27C Cg1 4_564 0.9800 2.62 3.5720(17) 164 yes

loop_
_geom_torsion_atom_site_label_1
_geom_torsion_atom_site_label_2
_geom_torsion_atom_site_label_3
_geom_torsion_atom_site_label_4
_geom_torsion
C8 N2 N3 C7 -0.45(13)
C15 N2 N3 C7 -172.90(10)
C23 C1 C2 N1 177.85(11)
C5 C1 C2 N1 -9.57(17)
C23 C1 C2 C26 -2.5(2)
C5 C1 C2 C26 170.03(12)
C3 N1 C2 C1 -16.56(18)
C3 N1 C2 C26 163.79(11)
C2 N1 C3 C4 15.78(18)
C2 N1 C3 C25 -163.19(11)
N1 C3 C4 C21 -171.01(11)
C25 C3 C4 C21 7.82(19)
N1 C3 C4 C5 10.87(17)
C25 C3 C4 C5 -170.29(11)
C2 C1 C5 C6 -89.71(13)
C23 C1 C5 C6 83.08(12)
C2 C1 C5 C4 31.85(15)
C23 C1 C5 C4 -155.36(10)
C3 C4 C5 C6 88.64(13)
C21 C4 C5 C6 -89.49(12)
C3 C4 C5 C1 -32.51(14)
C21 C4 C5 C1 149.37(11)
C1 C5 C6 C8 39.26(15)
C4 C5 C6 C8 -81.93(14)
C1 C5 C6 C7 -144.34(12)
C4 C5 C6 C7 94.47(14)
N2 N3 C7 C6 0.19(13)
N2 N3 C7 C9 -178.72(10)
C8 C6 C7 N3 0.11(14)
C5 C6 C7 N3 -176.84(11)
C8 C6 C7 C9 178.90(12)
C5 C6 C7 C9 1.9(2)
N3 N2 C8 C6 0.53(14)
C15 N2 C8 C6 172.54(11)
C7 C6 C8 N2 -0.38(13)
C5 C6 C8 N2 176.81(11)
N3 C7 C9 C14 50.18(17)
C6 C7 C9 C14 -128.52(14)
N3 C7 C9 C10 -130.42(13)
C6 C7 C9 C10 50.89(18)
C14 C9 C10 C11 -1.15(19)
C7 C9 C10 C11 179.43(12)
C9 C10 C11 C12 0.2(2)
C27 O5 C12 C13 -15.73(19)
C27 O5 C12 C11 164.95(12)
C10 C11 C12 O5 -179.56(12)
C10 C11 C12 C13 1.1(2)
O5 C12 C13 C14 179.27(12)
C11 C12 C13 C14 -1.4(2)
C10 C9 C14 C13 0.80(19)
C7 C9 C14 C13 -179.78(12)
C12 C13 C14 C9 0.5(2)
C8 N2 C15 C16 -148.56(12)
N3 N2 C15 C16 22.74(17)
C8 N2 C15 C20 28.37(18)
N3 N2 C15 C20 -160.34(11)
C20 C15 C16 C17 0.22(19)
N2 C15 C16 C17 177.11(12)
C15 C16 C17 C18 -0.8(2)
C16 C17 C18 C19 0.7(2)
C17 C18 C19 C20 0.0(2)
C18 C19 C20 C15 -0.63(19)
C16 C15 C20 C19 0.50(18)
N2 C15 C20 C19 -176.42(11)
C22 O4 C21 O3 2.43(18)
C22 O4 C21 C4 -176.47(12)
C3 C4 C21 O3 -3.0(2)
C5 C4 C21 O3 175.14(12)
C3 C4 C21 O4 175.88(11)
C5 C4 C21 O4 -6.03(15)
C24 O2 C23 O1 -3.27(17)
C24 O2 C23 C1 176.54(10)
C2 C1 C23 O1 -18.1(2)
C5 C1 C23 O1 169.29(12)
C2 C1 C23 O2 162.14(11)
C5 C1 C23 O2 -10.52(15)

loop_
_cod_related_entry_id
_cod_related_entry_database
_cod_related_entry_code
1 ChemSpider 30657914
